data_1551750
loop_
_publ_author_name
'PRASAD, T. N. Mahadeva'
'RAGHAVA, B.'
'SRIDHAR, M. A.'
'RANGAPPA, K. S.'
'PRASAD, J. Shashidhara'

_publ_section_title
;
 Synthesis and Crystal Structure of
 4-(1,3-Diphenyl-1H-pyrazol-5-yl)pyridine
;
_journal_name_full 'X-ray Structure Analysis Online'
_journal_page_first 75
_journal_paper_doi 10.2116/xraystruct.26.75
_journal_volume 26
_journal_year 2010
_chemical_formula_moiety 'C20 H15 N3'
_chemical_formula_sum 'C20 H15 N3'
_chemical_formula_weight 297.35
_space_group_IT_number 14
_space_group_name_Hall '-P 2ybc'
_space_group_name_H-M_alt 'P 1 21/c 1'
_symmetry_cell_setting monoclinic
_symmetry_Int_Tables_number 14
_symmetry_space_group_name_Hall '-P 2ybc'
_symmetry_space_group_name_H-M 'P 1 21/c 1'
_atom_sites_solution_hydrogens geom
_atom_sites_solution_primary direct
_atom_sites_solution_secondary difmap
_audit_creation_method SHELXL-97
_cell_angle_alpha 90.00
_cell_angle_beta 94.429(7)
_cell_angle_gamma 90.00
_cell_formula_units_Z 4
_cell_length_a 10.5700(6)
_cell_length_b 12.2810(13)
_cell_length_c 12.1750(13)
_cell_measurement_reflns_used 4811
_cell_measurement_temperature 293(2)
_cell_measurement_theta_max 25.02
_cell_measurement_theta_min 2.97
_cell_volume 1575.7(3)
_computing_cell_refinement 'SCALEPACK (Otwinowski & Minor, 1997)'
_computing_data_collection '<i>XPRESS</i> (MacScience, DIPLabo 32001, 2002)'
_computing_data_reduction 'DENZO and SCALEPACK (Otwinowski and Minor, 1997)'
_computing_molecular_graphics 'PLATON (Spek, 2003) ; ORTEP-II (Johnson, 1976)'
_computing_publication_material 'PLATON (Spek, 2003)'
_computing_structure_refinement 'SHELXL-97 (Sheldrick, 2008)'
_computing_structure_solution 'SHELXS-97 (Sheldrick, 2008)'
_diffrn_ambient_temperature 293
_diffrn_detector_area_resol_mean 10.0
_diffrn_measured_fraction_theta_full 0.932
_diffrn_measured_fraction_theta_max 0.932
_diffrn_measurement_device_type 'MacScience DIPLabo 32001'
_diffrn_measurement_method '\w scans'
_diffrn_radiation_monochromator graphite
_diffrn_radiation_source 'fine-focus sealed tube'
_diffrn_radiation_type MoK\a
_diffrn_radiation_wavelength 0.71073
_diffrn_reflns_av_R_equivalents 0.0236
_diffrn_reflns_av_sigmaI/netI 0.0296
_diffrn_reflns_limit_h_max 11
_diffrn_reflns_limit_h_min -10
_diffrn_reflns_limit_k_max 14
_diffrn_reflns_limit_k_min -14
_diffrn_reflns_limit_l_max 14
_diffrn_reflns_limit_l_min -14
_diffrn_reflns_number 4811
_diffrn_reflns_theta_full 25.02
_diffrn_reflns_theta_max 25.02
_diffrn_reflns_theta_min 2.97
_diffrn_standards_number 0
_exptl_absorpt_coefficient_mu 0.076
_exptl_absorpt_correction_type none
_exptl_absorpt_process_details none
_exptl_crystal_colour colourless
_exptl_crystal_density_diffrn 1.253
_exptl_crystal_density_method 'not measured'
_exptl_crystal_description rectangular
_exptl_crystal_F_000 624
_exptl_crystal_size_max 0.270
_exptl_crystal_size_mid 0.250
_exptl_crystal_size_min 0.230
_refine_diff_density_max 0.127
_refine_diff_density_min -0.144
_refine_diff_density_rms 0.027
_refine_ls_extinction_coef 0.036(6)
_refine_ls_extinction_expression Fc^*^=kFc[1+0.001xFc^2^\l^3^/sin(2\q)]^-1/4^
_refine_ls_extinction_method SHELXL
_refine_ls_goodness_of_fit_ref 1.051
_refine_ls_hydrogen_treatment constr
_refine_ls_matrix_type full
_refine_ls_number_parameters 209
_refine_ls_number_reflns 2607
_refine_ls_number_restraints 0
_refine_ls_restrained_S_all 1.051
_refine_ls_R_factor_all 0.0572
_refine_ls_R_factor_gt 0.0447
_refine_ls_shift/su_max 0.000
_refine_ls_shift/su_mean 0.000
_refine_ls_structure_factor_coef Fsqd
_refine_ls_weighting_details 'calc w=1/[\s^2^(Fo^2^)+(0.0670P)^2^+0.1676P] where P=(Fo^2^+2Fc^2^)/3'
_refine_ls_weighting_scheme calc
_refine_ls_wR_factor_gt 0.1165
_refine_ls_wR_factor_ref 0.1261
_reflns_number_gt 2093
_reflns_number_total 2607
_reflns_threshold_expression >2sigma(I)
_cod_data_source_file 26_75_1.cif
_cod_data_source_block ra
_cod_depositor_comments
;
The following automatic conversions were performed:

'_symmetry_cell_setting' value 'Monoclinic' changed to 'monoclinic'
according to
/home/andrius/struct/COD-crude-data/automatic-downloads/current/J-STAGE/lib/dictionaries/cif_core.dic
dictionary named 'cif_core.dic' version 2.4.2 from 2011-04-26.

Automatic conversion script
Id: cif_fix_values 6524 2018-11-02 12:15:13Z antanas 
;
_cod_original_sg_symbol_H-M 'P 21/c'
_cod_original_formula_sum 'C20 H15 N3 '
_cod_database_code 1551750

loop_
_symmetry_equiv_pos_as_xyz
'x, y, z'
'-x, y+1/2, -z+1/2'
'-x, -y, -z'
'x, -y-1/2, z-1/2'

loop_
_atom_site_label
_atom_site_type_symbol
_atom_site_fract_x
_atom_site_fract_y
_atom_site_fract_z
_atom_site_U_iso_or_equiv
_atom_site_adp_type
_atom_site_occupancy
_atom_site_symmetry_multiplicity
_atom_site_calc_flag
_atom_site_refinement_flags
N1 N 0.75681(11) 0.00396(10) 0.49811(9) 0.0518(4) Uani 1 1 d .
N2 N 0.68764(12) 0.06221(10) 0.42027(10) 0.0554(4) Uani 1 1 d .
C3 C 0.70806(14) 0.16623(12) 0.44792(12) 0.0504(4) Uani 1 1 d .
C4 C 0.79080(15) 0.17402(12) 0.54354(13) 0.0528(4) Uani 1 1 d .
H4 H 0.8196 0.2375 0.5788 0.063 Uiso 1 1 calc R
C5 C 0.82061(14) 0.06929(12) 0.57448(12) 0.0496(4) Uani 1 1 d .
C6 C 0.90521(14) 0.02892(12) 0.66746(12) 0.0497(4) Uani 1 1 d .
C7 C 0.98861(15) -0.05756(12) 0.65923(13) 0.0554(4) Uani 1 1 d .
H7 H 0.9915 -0.0953 0.5932 0.066 Uiso 1 1 calc R
C8 C 1.06699(16) -0.08668(14) 0.75003(14) 0.0635(5) Uani 1 1 d .
H8 H 1.1229 -0.1441 0.7423 0.076 Uiso 1 1 calc R
N9 N 1.06846(15) -0.03849(13) 0.84807(12) 0.0728(5) Uani 1 1 d .
C10 C 0.98793(19) 0.04452(15) 0.85467(14) 0.0726(5) Uani 1 1 d .
H10 H 0.9868 0.0806 0.9218 0.087 Uiso 1 1 calc R
C11 C 0.90660(16) 0.08016(13) 0.76874(13) 0.0606(4) Uani 1 1 d .
H11 H 0.8526 0.1386 0.7786 0.073 Uiso 1 1 calc R
C12 C 0.75255(14) -0.11225(13) 0.49410(12) 0.0535(4) Uani 1 1 d .
C13 C 0.79349(16) -0.16549(14) 0.40360(14) 0.0640(5) Uani 1 1 d .
H13 H 0.8200 -0.1263 0.3442 0.077 Uiso 1 1 calc R
C14 C 0.79455(19) -0.27796(15) 0.40271(18) 0.0766(6) Uani 1 1 d .
H14 H 0.8217 -0.3149 0.3421 0.092 Uiso 1 1 calc R
C15 C 0.75576(19) -0.33546(16) 0.49074(19) 0.0812(6) Uani 1 1 d .
H15 H 0.7592 -0.4111 0.4905 0.097 Uiso 1 1 calc R
C16 C 0.7118(2) -0.28172(16) 0.57930(18) 0.0810(6) Uani 1 1 d .
H16 H 0.6835 -0.3211 0.6379 0.097 Uiso 1 1 calc R
C17 C 0.70960(17) -0.16957(14) 0.58123(14) 0.0666(5) Uani 1 1 d .
H17 H 0.6795 -0.1329 0.6407 0.080 Uiso 1 1 calc R
C18 C 0.64571(15) 0.25278(12) 0.37969(13) 0.0533(4) Uani 1 1 d .
C19 C 0.63391(16) 0.35738(13) 0.42086(15) 0.0664(5) Uani 1 1 d .
H19 H 0.6652 0.3736 0.4925 0.080 Uiso 1 1 calc R
C20 C 0.57519(18) 0.43788(14) 0.35485(18) 0.0777(6) Uani 1 1 d .
H20 H 0.5673 0.5079 0.3827 0.093 Uiso 1 1 calc R
C21 C 0.52881(18) 0.41512(16) 0.24918(17) 0.0764(6) Uani 1 1 d .
H21 H 0.4903 0.4697 0.2055 0.092 Uiso 1 1 calc R
C22 C 0.53916(16) 0.31162(16) 0.20761(15) 0.0692(5) Uani 1 1 d .
H22 H 0.5070 0.2959 0.1361 0.083 Uiso 1 1 calc R
C23 C 0.59730(16) 0.23159(14) 0.27226(14) 0.0603(5) Uani 1 1 d .
H23 H 0.6044 0.1618 0.2436 0.072 Uiso 1 1 calc R

loop_
_atom_site_aniso_label
_atom_site_aniso_U_11
_atom_site_aniso_U_22
_atom_site_aniso_U_33
_atom_site_aniso_U_23
_atom_site_aniso_U_13
_atom_site_aniso_U_12
N1 0.0636(8) 0.0425(8) 0.0478(8) 0.0018(5) -0.0060(6) -0.0037(5)
N2 0.0648(9) 0.0476(8) 0.0518(8) 0.0042(6) -0.0089(6) -0.0031(6)
C3 0.0561(9) 0.0454(9) 0.0489(9) 0.0007(7) -0.0007(7) -0.0018(6)
C4 0.0619(10) 0.0438(9) 0.0516(9) -0.0041(7) -0.0019(7) -0.0007(6)
C5 0.0559(9) 0.0477(9) 0.0448(8) -0.0024(6) 0.0012(6) -0.0013(6)
C6 0.0559(9) 0.0459(8) 0.0467(9) 0.0012(6) -0.0003(6) -0.0033(6)
C7 0.0617(10) 0.0537(9) 0.0504(9) -0.0003(7) 0.0021(7) 0.0001(7)
C8 0.0662(11) 0.0584(10) 0.0649(11) 0.0091(8) -0.0007(8) 0.0052(7)
N9 0.0811(11) 0.0750(10) 0.0595(10) 0.0064(8) -0.0129(7) 0.0030(8)
C10 0.0916(14) 0.0741(13) 0.0499(10) -0.0050(9) -0.0089(9) 0.0025(10)
C11 0.0734(11) 0.0561(10) 0.0510(10) -0.0056(7) -0.0042(7) 0.0045(7)
C12 0.0583(10) 0.0448(9) 0.0555(10) 0.0008(7) -0.0072(7) -0.0039(6)
C13 0.0738(12) 0.0547(10) 0.0628(11) -0.0063(8) 0.0003(8) -0.0057(8)
C14 0.0836(14) 0.0587(12) 0.0856(14) -0.0173(10) -0.0063(10) 0.0046(9)
C15 0.0862(14) 0.0470(11) 0.1054(17) 0.0019(11) -0.0252(12) -0.0042(9)
C16 0.0924(15) 0.0613(12) 0.0868(15) 0.0206(11) -0.0092(11) -0.0207(10)
C17 0.0759(12) 0.0576(11) 0.0657(11) 0.0056(8) 0.0021(8) -0.0108(8)
C18 0.0525(9) 0.0506(9) 0.0559(10) 0.0055(7) -0.0020(7) -0.0029(6)
C19 0.0726(12) 0.0534(10) 0.0705(11) 0.0008(8) -0.0114(8) 0.0004(8)
C20 0.0806(13) 0.0511(11) 0.0978(15) 0.0052(10) -0.0163(11) 0.0053(8)
C21 0.0684(12) 0.0657(12) 0.0926(15) 0.0248(10) -0.0112(10) 0.0041(8)
C22 0.0657(11) 0.0768(13) 0.0630(11) 0.0143(9) -0.0085(8) 0.0003(9)
C23 0.0636(11) 0.0600(10) 0.0564(10) 0.0044(8) -0.0021(7) -0.0006(7)

loop_
_atom_type_symbol
_atom_type_description
_atom_type_scat_dispersion_real
_atom_type_scat_dispersion_imag
_atom_type_scat_source
C C 0.0033 0.0016 'International Tables Vol C Tables 4.2.6.8 and 6.1.1.4'
H H 0.0000 0.0000 'International Tables Vol C Tables 4.2.6.8 and 6.1.1.4'
O O 0.0106 0.0060 'International Tables Vol C Tables 4.2.6.8 and 6.1.1.4'
N N 0.0061 0.0033 'International Tables Vol C Tables 4.2.6.8 and 6.1.1.4'

loop_
_geom_angle_atom_site_label_1
_geom_angle_atom_site_label_2
_geom_angle_atom_site_label_3
_geom_angle
N2 N1 C5 112.16(12)
N2 N1 C12 119.30(11)
C5 N1 C12 128.51(12)
C3 N2 N1 105.12(12)
N2 C3 C4 110.65(13)
N2 C3 C18 119.47(13)
C4 C3 C18 129.89(13)
C5 C4 C3 106.22(13)
C5 C4 H4 126.9
C3 C4 H4 126.9
N1 C5 C4 105.86(13)
N1 C5 C6 124.31(13)
C4 C5 C6 129.81(14)
C11 C6 C7 116.69(14)
C11 C6 C5 119.72(14)
C7 C6 C5 123.57(13)
C8 C7 C6 119.12(15)
C8 C7 H7 120.4
C6 C7 H7 120.4
N9 C8 C7 124.69(16)
N9 C8 H8 117.7
C7 C8 H8 117.7
C8 N9 C10 115.48(15)
N9 C10 C11 124.21(16)
N9 C10 H10 117.9
C11 C10 H10 117.9
C10 C11 C6 119.79(16)
C10 C11 H11 120.1
C6 C11 H11 120.1
C17 C12 C13 120.99(17)
C17 C12 N1 119.67(15)
C13 C12 N1 119.33(14)
C12 C13 C14 118.92(17)
C12 C13 H13 120.5
C14 C13 H13 120.5
C15 C14 C13 120.34(18)
C15 C14 H14 119.8
C13 C14 H14 119.8
C14 C15 C16 120.32(19)
C14 C15 H15 119.8
C16 C15 H15 119.8
C15 C16 C17 120.01(18)
C15 C16 H16 120.0
C17 C16 H16 120.0
C16 C17 C12 119.36(18)
C16 C17 H17 120.3
C12 C17 H17 120.3
C19 C18 C23 118.40(15)
C19 C18 C3 120.86(14)
C23 C18 C3 120.74(14)
C18 C19 C20 119.87(17)
C18 C19 H19 120.1
C20 C19 H19 120.1
C21 C20 C19 120.63(18)
C21 C20 H20 119.7
C19 C20 H20 119.7
C20 C21 C22 120.08(17)
C20 C21 H21 120.0
C22 C21 H21 120.0
C23 C22 C21 119.66(17)
C23 C22 H22 120.2
C21 C22 H22 120.2
C22 C23 C18 121.36(17)
C22 C23 H23 119.3
C18 C23 H23 119.3

loop_
_geom_bond_atom_site_label_1
_geom_bond_atom_site_label_2
_geom_bond_distance
N1 N2 1.3555(16)
N1 C5 1.3661(18)
N1 C12 1.429(2)
N2 C3 1.3344(18)
C3 C4 1.404(2)
C3 C18 1.473(2)
C4 C5 1.370(2)
C4 H4 0.9300
C5 C6 1.473(2)
C6 C11 1.383(2)
C6 C7 1.389(2)
C7 C8 1.377(2)
C7 H7 0.9300
C8 N9 1.331(2)
C8 H8 0.9300
N9 C10 1.334(2)
C10 C11 1.373(2)
C10 H10 0.9300
C11 H11 0.9300
C12 C17 1.379(2)
C12 C13 1.379(2)
C13 C14 1.381(2)
C13 H13 0.9300
C14 C15 1.372(3)
C14 H14 0.9300
C15 C16 1.375(3)
C15 H15 0.9300
C16 C17 1.378(3)
C16 H16 0.9300
C17 H17 0.9300
C18 C19 1.388(2)
C18 C23 1.392(2)
C19 C20 1.390(2)
C19 H19 0.9300
C20 C21 1.370(3)
C20 H20 0.9300
C21 C22 1.376(3)
C21 H21 0.9300
C22 C23 1.374(2)
C22 H22 0.9300
C23 H23 0.9300

loop_
_geom_torsion_atom_site_label_1
_geom_torsion_atom_site_label_2
_geom_torsion_atom_site_label_3
_geom_torsion_atom_site_label_4
_geom_torsion
C5 N1 N2 C3 0.00(16)
C12 N1 N2 C3 178.12(12)
N1 N2 C3 C4 0.15(17)
N1 N2 C3 C18 -179.79(13)
N2 C3 C4 C5 -0.25(19)
C18 C3 C4 C5 179.69(15)
N2 N1 C5 C4 -0.15(17)
C12 N1 C5 C4 -178.05(14)
N2 N1 C5 C6 -178.78(14)
C12 N1 C5 C6 3.3(2)
C3 C4 C5 N1 0.23(17)
C3 C4 C5 C6 178.76(15)
N1 C5 C6 C11 -141.98(16)
C4 C5 C6 C11 39.7(2)
N1 C5 C6 C7 40.0(2)
C4 C5 C6 C7 -138.29(17)
C11 C6 C7 C8 -0.4(2)
C5 C6 C7 C8 177.72(15)
C6 C7 C8 N9 0.9(3)
C7 C8 N9 C10 -1.0(3)
C8 N9 C10 C11 0.5(3)
N9 C10 C11 C6 0.0(3)
C7 C6 C11 C10 0.0(2)
C5 C6 C11 C10 -178.20(16)
N2 N1 C12 C17 -119.50(16)
C5 N1 C12 C17 58.3(2)
N2 N1 C12 C13 61.52(19)
C5 N1 C12 C13 -120.70(18)
C17 C12 C13 C14 -1.9(2)
N1 C12 C13 C14 177.03(14)
C12 C13 C14 C15 -0.2(3)
C13 C14 C15 C16 2.0(3)
C14 C15 C16 C17 -1.7(3)
C15 C16 C17 C12 -0.4(3)
C13 C12 C17 C16 2.2(2)
N1 C12 C17 C16 -176.74(14)
N2 C3 C18 C19 161.19(15)
C4 C3 C18 C19 -18.7(3)
N2 C3 C18 C23 -18.9(2)
C4 C3 C18 C23 161.20(17)
C23 C18 C19 C20 -0.2(3)
C3 C18 C19 C20 179.73(17)
C18 C19 C20 C21 -0.1(3)
C19 C20 C21 C22 0.5(3)
C20 C21 C22 C23 -0.6(3)
C21 C22 C23 C18 0.3(3)
C19 C18 C23 C22 0.1(3)
C3 C18 C23 C22 -179.85(16)
